data_7228122
loop_
_publ_author_name
'Mapp, Lucy K.'
'Coles, Simon'
'Aitipamula, Srinivasulu'

_publ_section_title
;
 Novel solid forms of lonidamine: crystal structures and physicochemical
 properties
;
_journal_name_full CrystEngComm
_journal_paper_doi 10.1039/C7CE00651A
_journal_year 2017
_chemical_formula_moiety '2(C15 H9 Cl2 N2 O2), 2(C2 H6 N)'
_chemical_formula_sum 'C34 H30 Cl4 N6 O4'
_chemical_formula_weight 728.44
_space_group_crystal_system triclinic
_space_group_IT_number 2
_space_group_name_Hall '-P 1'
_space_group_name_H-M_alt 'P -1'
_symmetry_space_group_name_Hall '-P 1'
_symmetry_space_group_name_H-M 'P -1'
_atom_sites_solution_hydrogens mixed
_audit_creation_date 2016-09-06
_audit_creation_method
;
Olex2 1.2-alpha
(compiled 2016.07.26 svn.r3321 for OlexSys, GUI svn.r5206)
;
_audit_update_record
;
2017-02-09 deposited with the CCDC.
2017-04-27 downloaded from the CCDC.
;
_cell_angle_alpha 68.926(6)
_cell_angle_beta 85.447(4)
_cell_angle_gamma 88.975(4)
_cell_formula_units_Z 2
_cell_length_a 11.6186(5)
_cell_length_b 12.3390(8)
_cell_length_c 12.5559(7)
_cell_measurement_reflns_used 10444
_cell_measurement_temperature 100(2)
_cell_measurement_theta_max 30.1520
_cell_measurement_theta_min 3.3160
_cell_volume 1674.24(17)
_computing_cell_refinement
;
CrysAlisPro, Agilent Technologies,
Version 1.171.37.35 (release 13-08-2014 CrysAlis171 .NET)
(compiled Aug 13 2014,18:06:01)
;
_computing_data_collection
;
CrysAlisPro, Agilent Technologies,
Version 1.171.37.35 (release 13-08-2014 CrysAlis171 .NET)
(compiled Aug 13 2014,18:06:01)
;
_computing_data_reduction
;
CrysAlisPro, Agilent Technologies,
Version 1.171.37.35 (release 13-08-2014 CrysAlis171 .NET)
(compiled Aug 13 2014,18:06:01)
;
_computing_molecular_graphics 'Olex2 (Dolomanov et al., 2009)'
_computing_publication_material 'Olex2 (Dolomanov et al., 2009)'
_computing_structure_refinement 'ShelXL (Sheldrick, 2015)'
_computing_structure_solution 'ShelXT (Sheldrick, 2015)'
_diffrn_ambient_environment air
_diffrn_ambient_temperature 100(2)
_diffrn_detector 'CCD plate'
_diffrn_detector_area_resol_mean 5.2945
_diffrn_detector_type AtlasS2
_diffrn_measured_fraction_theta_full 0.999
_diffrn_measured_fraction_theta_max 0.989
_diffrn_measurement_details
;
#__ type_ start__ end____ width___ exp.time_
  1 omega  -25.00   57.00   0.5000   35.0000
omega____ theta____ kappa____ phi______ frames
    -       15.1673  -95.0000  -58.0000 164

#__ type_ start__ end____ width___ exp.time_
  2 omega  -57.00    3.00   0.5000   35.0000
omega____ theta____ kappa____ phi______ frames
    -      -15.7923   95.0000   52.0000 120

#__ type_ start__ end____ width___ exp.time_
  3 omega  -24.00   25.00   0.5000   35.0000
omega____ theta____ kappa____ phi______ frames
    -      -15.7923  -95.0000  -58.0000 98

#__ type_ start__ end____ width___ exp.time_
  4 omega   35.00  106.00   0.5000   35.0000
omega____ theta____ kappa____ phi______ frames
    -       15.1673  178.0000 -120.0000 142

#__ type_ start__ end____ width___ exp.time_
  5 omega  -62.00   44.00   0.5000   35.0000
omega____ theta____ kappa____ phi______ frames
    -       15.1673  -38.0000  -90.0000 212

#__ type_ start__ end____ width___ exp.time_
  6 omega  -62.00   44.00   0.5000   35.0000
omega____ theta____ kappa____ phi______ frames
    -       15.1673  -38.0000 -180.0000 212

#__ type_ start__ end____ width___ exp.time_
  7 omega   35.00  106.00   0.5000   35.0000
omega____ theta____ kappa____ phi______ frames
    -       15.1673  178.0000 -180.0000 142

#__ type_ start__ end____ width___ exp.time_
  8 omega   -7.00   18.00   0.5000   35.0000
omega____ theta____ kappa____ phi______ frames
    -      -15.7923  -99.0000  150.0000 50
;
_diffrn_measurement_device 'four-circle diffractometer'
_diffrn_measurement_device_type 'SuperNova, Dual, Cu at zero, AtlasS2'
_diffrn_measurement_method '\w scans'
_diffrn_measurement_specimen_support 'MiTeGen MicroMesh'
_diffrn_orient_matrix_UB_11 -0.0216434000
_diffrn_orient_matrix_UB_12 -0.0573262000
_diffrn_orient_matrix_UB_13 0.0291479000
_diffrn_orient_matrix_UB_21 0.0178819000
_diffrn_orient_matrix_UB_22 0.0015628000
_diffrn_orient_matrix_UB_23 0.0521500000
_diffrn_orient_matrix_UB_31 -0.0544321000
_diffrn_orient_matrix_UB_32 0.0225138000
_diffrn_orient_matrix_UB_33 0.0108848000
_diffrn_radiation_monochromator mirror
_diffrn_radiation_probe x-ray
_diffrn_radiation_type MoK\a
_diffrn_radiation_wavelength 0.71073
_diffrn_reflns_av_unetI/netI 0.0327
_diffrn_reflns_Laue_measured_fraction_full 0.999
_diffrn_reflns_Laue_measured_fraction_max 0.989
_diffrn_reflns_limit_h_max 15
_diffrn_reflns_limit_h_min -15
_diffrn_reflns_limit_k_max 16
_diffrn_reflns_limit_k_min -15
_diffrn_reflns_limit_l_max 16
_diffrn_reflns_limit_l_min -16
_diffrn_reflns_number 36628
_diffrn_reflns_point_group_measured_fraction_full 0.999
_diffrn_reflns_point_group_measured_fraction_max 0.989
_diffrn_reflns_theta_full 25.242
_diffrn_reflns_theta_max 27.523
_diffrn_reflns_theta_min 2.480
_diffrn_source 'micro-focus sealed tube X-ray'
_diffrn_source_current 0.8
_diffrn_source_voltage 50.0
_exptl_absorpt_coefficient_mu 0.402
_exptl_absorpt_correction_T_max 0.987
_exptl_absorpt_correction_T_min 0.916
_exptl_absorpt_correction_type gaussian
_exptl_absorpt_process_details
;
CrysAlisPro, Agilent Technologies,
Version 1.171.37.35 (release 13-08-2014 CrysAlis171 .NET)
(compiled Aug 13 2014,18:06:01)
Numerical absorption correction based on gaussian integration over
            a multifaceted crystal model
Empirical absorption correction using spherical harmonics,
 implemented in SCALE3 ABSPACK scaling algorithm.
;
_exptl_crystal_colour colourless
_exptl_crystal_colour_primary colourless
_exptl_crystal_density_diffrn 1.445
_exptl_crystal_description block
_exptl_crystal_F_000 752
_exptl_crystal_size_max 0.784
_exptl_crystal_size_mid 0.1089
_exptl_crystal_size_min 0.0687
_refine_diff_density_max 0.645
_refine_diff_density_min -0.456
_refine_diff_density_rms 0.086
_refine_ls_extinction_method none
_refine_ls_goodness_of_fit_ref 1.047
_refine_ls_hydrogen_treatment mixed
_refine_ls_matrix_type full
_refine_ls_number_parameters 446
_refine_ls_number_reflns 13510
_refine_ls_number_restraints 0
_refine_ls_restrained_S_all 1.047
_refine_ls_R_factor_all 0.0622
_refine_ls_R_factor_gt 0.0511
_refine_ls_shift/su_max 0.000
_refine_ls_shift/su_mean 0.000
_refine_ls_structure_factor_coef Fsqd
_refine_ls_weighting_details 'w=1/[\s^2^(Fo^2^)+(0.1037P)^2^+0.3698P] where P=(Fo^2^+2Fc^2^)/3'
_refine_ls_weighting_scheme calc
_refine_ls_wR_factor_gt 0.1539
_refine_ls_wR_factor_ref 0.1581
_reflns_Friedel_coverage 0.000
_reflns_number_gt 10825
_reflns_number_total 13510
_reflns_threshold_expression 'I > 2\s(I)'
_cod_data_source_file c7ce00651a2.cif
_cod_data_source_block LON-PIPE
_cod_database_code 7228122
_chemical_oxdiff_formula 'c34 h30 c14 n6 o4'
_chemical_oxdiff_usercomment L3-31-C2
_shelx_space_group_comment
;
The symmetry employed for this shelxl refinement is uniquely defined
by the following loop, which should always be used as a source of
symmetry information in preference to the above space-group names.
They are only intended as comments.
;
_reflns_odcompleteness_completeness 99.90
_reflns_odcompleteness_iscentric 1
_reflns_odcompleteness_theta 27.42
_olex2_refinement_description
;
1. Twinned data refinement
 Scales: 0.4751(10) 0.5249(10)
2. Fixed Uiso
 At 1.2 times of:
  All C(H) groups, All C(H,H) groups, All N(H,H) groups
3.a Secondary CH2 refined with riding coordinates:
 C9(H9A,H9B), C29(H29A,H29B), C61(H61C,H61D), C62(H62A,H62B), C51(H51C,H51D),
 C52(H52A,H52B)
3.b Aromatic/amide H refined with riding coordinates:
 C4(H4), C5(H5), C6(H6), C7(H7), C12(H12), C14(H14), C15(H15), C24(H24),
 C25(H25), C26(H26), C27(H27), C32(H32), C34(H34), C35(H35)
;
_shelx_shelxl_version_number 2014/7
_olex2_date_sample_data_collection 2015-09-28
_olex2_exptl_crystal_mounting_method 'The crystal was mounted on a MITIGEN holder with oil'
_olex2_submission_original_sample_id L3-31-C2
_olex2_submission_special_instructions 'No special instructions were received'

loop_
_space_group_symop_operation_xyz
'x, y, z'
'-x, -y, -z'

loop_
_atom_site_label
_atom_site_type_symbol
_atom_site_fract_x
_atom_site_fract_y
_atom_site_fract_z
_atom_site_U_iso_or_equiv
_atom_site_adp_type
_atom_site_occupancy
_atom_site_site_symmetry_order
_atom_site_calc_flag
_atom_site_refinement_flags_posn
Cl1 Cl 0.24859(7) 0.69663(7) 0.58067(8) 0.0374(2) Uani 1 1 d .
Cl2 Cl 0.49454(10) 0.30983(7) 0.65593(8) 0.0571(3) Uani 1 1 d .
O1 O 0.76759(15) 0.90631(18) 0.86719(16) 0.0227(4) Uani 1 1 d .
O2 O 0.90449(15) 0.95214(18) 0.72209(17) 0.0222(4) Uani 1 1 d .
N1 N 0.56096(18) 0.8556(2) 0.64060(19) 0.0184(5) Uani 1 1 d .
N2 N 0.61585(18) 0.8612(2) 0.73032(19) 0.0175(5) Uani 1 1 d .
C1 C 0.8025(2) 0.9248(2) 0.7645(2) 0.0166(5) Uani 1 1 d .
C2 C 0.7178(2) 0.9113(2) 0.6862(2) 0.0160(5) Uani 1 1 d .
C3 C 0.7307(2) 0.9395(2) 0.5654(2) 0.0158(5) Uani 1 1 d .
C4 C 0.8164(2) 0.9932(2) 0.4760(2) 0.0174(5) Uani 1 1 d .
H4 H 0.8864 1.0216 0.4911 0.021 Uiso 1 1 calc R
C5 C 0.7955(2) 1.0031(2) 0.3668(2) 0.0208(6) Uani 1 1 d .
H5 H 0.8518 1.0394 0.3056 0.025 Uiso 1 1 calc R
C6 C 0.6924(2) 0.9607(3) 0.3435(2) 0.0232(6) Uani 1 1 d .
H6 H 0.6817 0.9674 0.2671 0.028 Uiso 1 1 calc R
C7 C 0.6066(2) 0.9095(2) 0.4285(2) 0.0213(6) Uani 1 1 d .
H7 H 0.5366 0.8819 0.4126 0.026 Uiso 1 1 calc R
C8 C 0.6280(2) 0.9003(2) 0.5400(2) 0.0176(5) Uani 1 1 d .
C9 C 0.4510(2) 0.7955(2) 0.6605(2) 0.0206(6) Uani 1 1 d .
H9A H 0.3998 0.8408 0.6012 0.025 Uiso 1 1 calc R
H9B H 0.4144 0.7910 0.7359 0.025 Uiso 1 1 calc R
C10 C 0.4622(2) 0.6741(2) 0.6582(2) 0.0189(5) Uani 1 1 d .
C11 C 0.3751(2) 0.6220(2) 0.6243(2) 0.0216(6) Uani 1 1 d .
C12 C 0.3835(3) 0.5105(3) 0.6235(3) 0.0288(7) Uani 1 1 d .
H12 H 0.3225 0.4765 0.5996 0.035 Uiso 1 1 calc R
C13 C 0.4830(3) 0.4500(3) 0.6584(3) 0.0308(7) Uani 1 1 d .
C14 C 0.5709(3) 0.4969(3) 0.6933(3) 0.0364(8) Uani 1 1 d .
H14 H 0.6386 0.4534 0.7171 0.044 Uiso 1 1 calc R
C15 C 0.5610(3) 0.6090(3) 0.6939(3) 0.0305(7) Uani 1 1 d .
H15 H 0.6221 0.6418 0.7188 0.037 Uiso 1 1 calc R
Cl21 Cl -0.14715(6) 0.41086(6) 0.80497(6) 0.02453(17) Uani 1 1 d .
Cl22 Cl -0.11040(6) 0.65753(6) 0.35421(6) 0.02701(18) Uani 1 1 d .
O21 O 0.23219(15) 0.89524(16) 0.93467(16) 0.0192(4) Uani 1 1 d .
O22 O 0.38334(16) 0.77664(17) 0.95183(18) 0.0230(4) Uani 1 1 d .
N21 N 0.06510(17) 0.64105(18) 0.86234(18) 0.0150(4) Uani 1 1 d .
N22 N 0.10279(18) 0.73608(19) 0.87974(18) 0.0155(4) Uani 1 1 d .
C21 C 0.2802(2) 0.8029(2) 0.9340(2) 0.0160(5) Uani 1 1 d .
C22 C 0.2108(2) 0.7151(2) 0.9082(2) 0.0144(5) Uani 1 1 d .
C23 C 0.2454(2) 0.6020(2) 0.9121(2) 0.0159(5) Uani 1 1 d .
C24 C 0.3443(2) 0.5322(2) 0.9424(2) 0.0203(6) Uani 1 1 d .
H24 H 0.4107 0.5609 0.9637 0.024 Uiso 1 1 calc R
C25 C 0.3412(2) 0.4219(3) 0.9400(3) 0.0242(6) Uani 1 1 d .
H25 H 0.4064 0.3734 0.9607 0.029 Uiso 1 1 calc R
C26 C 0.2435(2) 0.3793(2) 0.9075(2) 0.0223(6) Uani 1 1 d .
H26 H 0.2447 0.3027 0.9064 0.027 Uiso 1 1 calc R
C27 C 0.1461(2) 0.4453(2) 0.8772(2) 0.0185(5) Uani 1 1 d .
H27 H 0.0806 0.4164 0.8547 0.022 Uiso 1 1 calc R
C28 C 0.1488(2) 0.5571(2) 0.8814(2) 0.0152(5) Uani 1 1 d .
C29 C -0.0540(2) 0.6331(2) 0.8366(2) 0.0159(5) Uani 1 1 d .
H29A H -0.0979 0.6988 0.8463 0.019 Uiso 1 1 calc R
H29B H -0.0894 0.5603 0.8922 0.019 Uiso 1 1 calc R
C30 C -0.0647(2) 0.6348(2) 0.7164(2) 0.0158(5) Uani 1 1 d .
C31 C -0.1066(2) 0.5413(2) 0.6936(2) 0.0174(5) Uani 1 1 d .
C32 C -0.1202(2) 0.5466(2) 0.5823(2) 0.0199(5) Uani 1 1 d .
H32 H -0.1498 0.4819 0.5686 0.024 Uiso 1 1 calc R
C33 C -0.0894(2) 0.6485(2) 0.4929(2) 0.0189(5) Uani 1 1 d .
C34 C -0.0452(2) 0.7436(2) 0.5111(2) 0.0191(5) Uani 1 1 d .
H34 H -0.0232 0.8127 0.4485 0.023 Uiso 1 1 calc R
C35 C -0.0340(2) 0.7352(2) 0.6230(2) 0.0180(5) Uani 1 1 d .
H35 H -0.0044 0.8001 0.6363 0.022 Uiso 1 1 calc R
N61 N 0.0086(2) 0.95175(19) 0.91181(19) 0.0154(4) Uani 1 1 d .
H61A H 0.089(3) 0.936(3) 0.913(3) 0.019 Uiso 1 1 d R
H61B H -0.025(3) 0.939(3) 0.862(3) 0.019 Uiso 1 1 d R
C61 C -0.0070(2) 1.0784(2) 0.8837(2) 0.0175(5) Uani 1 1 d .
H61C H -0.0904 1.0966 0.8822 0.021 Uiso 1 1 calc R
H61D H 0.0310 1.1215 0.8069 0.021 Uiso 1 1 calc R
C62 C -0.0446(2) 0.8839(2) 1.0281(2) 0.0172(5) Uani 1 1 d .
H62A H -0.0309 0.8001 1.0456 0.021 Uiso 1 1 calc R
H62B H -0.1290 0.8963 1.0308 0.021 Uiso 1 1 calc R
N51 N 0.5532(2) 0.92448(19) 0.94631(18) 0.0149(4) Uani 1 1 d .
H51A H 0.492(3) 0.887(3) 0.941(3) 0.018 Uiso 1 1 d R
H51B H 0.613(3) 0.907(3) 0.918(3) 0.018 Uiso 1 1 d R
C51 C 0.5323(2) 1.0486(2) 0.8793(2) 0.0180(5) Uani 1 1 d .
H51C H 0.5185 1.0576 0.7998 0.022 Uiso 1 1 calc R
H51D H 0.6016 1.0954 0.8767 0.022 Uiso 1 1 calc R
C52 C 0.5712(2) 0.9075(2) 1.0672(2) 0.0162(5) Uani 1 1 d .
H52A H 0.6416 0.9501 1.0699 0.019 Uiso 1 1 calc R
H52B H 0.5821 0.8239 1.1110 0.019 Uiso 1 1 calc R

loop_
_atom_site_aniso_label
_atom_site_aniso_U_11
_atom_site_aniso_U_22
_atom_site_aniso_U_33
_atom_site_aniso_U_23
_atom_site_aniso_U_13
_atom_site_aniso_U_12
Cl1 0.0273(4) 0.0360(5) 0.0524(5) -0.0172(4) -0.0167(3) -0.0023(3)
Cl2 0.1142(9) 0.0154(4) 0.0364(5) -0.0097(4) 0.0273(5) -0.0027(4)
O1 0.0170(9) 0.0363(12) 0.0210(10) -0.0174(9) -0.0027(7) 0.0009(8)
O2 0.0166(10) 0.0338(11) 0.0237(10) -0.0196(9) -0.0013(7) -0.0012(8)
N1 0.0209(11) 0.0228(12) 0.0158(11) -0.0119(9) -0.0015(8) -0.0035(9)
N2 0.0183(11) 0.0225(12) 0.0173(11) -0.0137(10) -0.0019(8) -0.0012(8)
C1 0.0179(13) 0.0186(13) 0.0187(13) -0.0131(11) -0.0033(10) 0.0038(10)
C2 0.0176(13) 0.0156(13) 0.0180(13) -0.0100(11) -0.0014(9) 0.0023(9)
C3 0.0196(13) 0.0138(12) 0.0174(13) -0.0096(10) -0.0018(9) 0.0021(9)
C4 0.0181(13) 0.0135(13) 0.0215(13) -0.0078(11) -0.0008(10) 0.0013(9)
C5 0.0244(14) 0.0198(14) 0.0176(13) -0.0070(11) 0.0022(10) 0.0017(10)
C6 0.0329(16) 0.0246(15) 0.0160(14) -0.0118(11) -0.0025(11) 0.0023(11)
C7 0.0274(15) 0.0232(14) 0.0181(14) -0.0123(11) -0.0055(10) -0.0010(11)
C8 0.0199(13) 0.0178(13) 0.0184(13) -0.0108(11) -0.0002(10) -0.0015(10)
C9 0.0176(13) 0.0239(15) 0.0265(15) -0.0169(12) 0.0002(10) -0.0038(10)
C10 0.0189(13) 0.0226(14) 0.0175(13) -0.0106(11) 0.0026(10) -0.0036(10)
C11 0.0245(14) 0.0237(15) 0.0177(14) -0.0089(11) -0.0005(10) -0.0038(11)
C12 0.0442(18) 0.0227(16) 0.0215(15) -0.0107(12) 0.0019(12) -0.0117(13)
C13 0.052(2) 0.0150(14) 0.0233(15) -0.0076(12) 0.0155(13) -0.0038(13)
C14 0.0336(18) 0.0269(17) 0.043(2) -0.0073(15) 0.0058(14) 0.0064(13)
C15 0.0237(15) 0.0284(17) 0.0409(19) -0.0139(14) -0.0035(13) 0.0004(12)
Cl21 0.0343(4) 0.0215(3) 0.0175(3) -0.0061(3) -0.0019(3) -0.0110(3)
Cl22 0.0411(4) 0.0285(4) 0.0143(3) -0.0105(3) -0.0041(3) -0.0030(3)
O21 0.0207(9) 0.0190(10) 0.0236(10) -0.0141(8) -0.0030(7) -0.0007(7)
O22 0.0197(10) 0.0218(10) 0.0336(11) -0.0168(9) -0.0046(8) -0.0014(7)
N21 0.0193(11) 0.0143(11) 0.0149(11) -0.0091(9) -0.0027(8) -0.0007(8)
N22 0.0198(11) 0.0171(11) 0.0134(11) -0.0101(9) 0.0001(8) -0.0042(8)
C21 0.0189(13) 0.0187(13) 0.0131(12) -0.0091(10) 0.0006(9) -0.0038(10)
C22 0.0211(13) 0.0121(12) 0.0111(12) -0.0057(10) 0.0006(9) -0.0014(9)
C23 0.0188(13) 0.0173(13) 0.0149(12) -0.0100(10) 0.0002(9) -0.0023(10)
C24 0.0189(13) 0.0206(14) 0.0246(15) -0.0115(12) -0.0040(10) -0.0005(10)
C25 0.0227(14) 0.0205(14) 0.0327(16) -0.0133(13) -0.0041(11) 0.0047(11)
C26 0.0285(15) 0.0160(14) 0.0257(15) -0.0116(11) -0.0021(11) 0.0002(10)
C27 0.0235(14) 0.0187(13) 0.0181(13) -0.0126(11) 0.0004(10) -0.0031(10)
C28 0.0173(12) 0.0181(13) 0.0127(12) -0.0086(10) -0.0003(9) -0.0005(9)
C29 0.0164(12) 0.0185(13) 0.0165(13) -0.0106(10) -0.0018(9) 0.0001(9)
C30 0.0148(12) 0.0182(13) 0.0185(13) -0.0113(11) -0.0021(9) -0.0002(9)
C31 0.0214(13) 0.0166(13) 0.0148(12) -0.0059(10) -0.0022(9) -0.0035(10)
C32 0.0249(14) 0.0198(14) 0.0191(13) -0.0114(11) -0.0034(10) -0.0039(10)
C33 0.0226(13) 0.0226(14) 0.0150(13) -0.0108(11) -0.0040(10) 0.0009(10)
C34 0.0227(14) 0.0158(13) 0.0192(13) -0.0071(11) -0.0010(10) 0.0011(10)
C35 0.0195(13) 0.0172(13) 0.0208(14) -0.0105(11) -0.0043(10) 0.0004(10)
N61 0.0186(12) 0.0177(11) 0.0157(11) -0.0127(9) -0.0026(8) 0.0002(8)
C61 0.0223(13) 0.0179(13) 0.0144(12) -0.0082(10) -0.0025(9) 0.0004(10)
C62 0.0217(13) 0.0151(13) 0.0174(13) -0.0093(10) 0.0003(10) -0.0033(10)
N51 0.0138(11) 0.0188(11) 0.0168(11) -0.0120(9) -0.0017(8) 0.0007(8)
C51 0.0223(13) 0.0194(13) 0.0145(12) -0.0088(10) -0.0013(10) 0.0007(10)
C52 0.0195(13) 0.0164(13) 0.0148(12) -0.0080(10) -0.0030(9) 0.0016(9)

loop_
_atom_type_symbol
_atom_type_description
_atom_type_scat_dispersion_real
_atom_type_scat_dispersion_imag
_atom_type_scat_source
C C 0.0033 0.0016 'International Tables Vol C Tables 4.2.6.8 and 6.1.1.4'
H H 0.0000 0.0000 'International Tables Vol C Tables 4.2.6.8 and 6.1.1.4'
Cl Cl 0.1484 0.1585 'International Tables Vol C Tables 4.2.6.8 and 6.1.1.4'
N N 0.0061 0.0033 'International Tables Vol C Tables 4.2.6.8 and 6.1.1.4'
O O 0.0106 0.0060 'International Tables Vol C Tables 4.2.6.8 and 6.1.1.4'

loop_
_exptl_crystal_face_index_h
_exptl_crystal_face_index_k
_exptl_crystal_face_index_l
_exptl_crystal_face_perp_dist
_exptl_oxdiff_crystal_face_indexfrac_h
_exptl_oxdiff_crystal_face_indexfrac_k
_exptl_oxdiff_crystal_face_indexfrac_l
_exptl_oxdiff_crystal_face_x
_exptl_oxdiff_crystal_face_y
_exptl_oxdiff_crystal_face_z
0 9 -11 0.0363 -0.0527 8.8824 -11.1127 -0.8320 -0.5666 0.0819
0 -9 11 0.0324 0.0527 -8.8824 11.1127 0.8320 0.5666 -0.0819
0 -15 -13 0.0544 -0.1560 -15.1727 -12.9048 0.4970 -0.6995 -0.4736
0 15 13 0.0544 0.1560 15.1727 12.9048 -0.4970 0.6995 0.4736
-16 1 -1 0.3036 -16.0625 1.0292 -0.8250 0.2646 -0.3286 0.8885
16 -1 2 0.4682 16.0703 -1.0175 1.8279 -0.2362 0.3811 -0.8777

loop_
_geom_angle_atom_site_label_1
_geom_angle_atom_site_label_2
_geom_angle_atom_site_label_3
_geom_angle
_geom_angle_site_symmetry_1
_geom_angle_site_symmetry_3
N2 N1 C8 111.5(2) . .
N2 N1 C9 120.2(2) . .
C8 N1 C9 127.9(2) . .
C2 N2 N1 106.0(2) . .
O1 C1 C2 118.2(2) . .
O2 C1 O1 125.1(2) . .
O2 C1 C2 116.7(2) . .
N2 C2 C1 119.3(2) . .
N2 C2 C3 111.3(2) . .
C3 C2 C1 129.4(2) . .
C4 C3 C2 136.2(2) . .
C8 C3 C2 104.3(2) . .
C8 C3 C4 119.5(2) . .
C3 C4 H4 121.0 . .
C5 C4 C3 118.1(2) . .
C5 C4 H4 121.0 . .
C4 C5 H5 119.2 . .
C4 C5 C6 121.5(2) . .
C6 C5 H5 119.2 . .
C5 C6 H6 119.1 . .
C7 C6 C5 121.7(2) . .
C7 C6 H6 119.1 . .
C6 C7 H7 121.7 . .
C6 C7 C8 116.6(2) . .
C8 C7 H7 121.7 . .
N1 C8 C3 106.9(2) . .
N1 C8 C7 130.5(2) . .
C3 C8 C7 122.6(2) . .
N1 C9 H9A 109.0 . .
N1 C9 H9B 109.0 . .
N1 C9 C10 112.8(2) . .
H9A C9 H9B 107.8 . .
C10 C9 H9A 109.0 . .
C10 C9 H9B 109.0 . .
C11 C10 C9 121.9(2) . .
C11 C10 C15 117.4(3) . .
C15 C10 C9 120.7(2) . .
C10 C11 Cl1 120.2(2) . .
C12 C11 Cl1 117.3(2) . .
C12 C11 C10 122.5(3) . .
C11 C12 H12 121.0 . .
C13 C12 C11 118.0(3) . .
C13 C12 H12 121.0 . .
C12 C13 Cl2 118.1(3) . .
C14 C13 Cl2 120.0(3) . .
C14 C13 C12 121.9(3) . .
C13 C14 H14 120.3 . .
C13 C14 C15 119.4(3) . .
C15 C14 H14 120.3 . .
C10 C15 H15 119.6 . .
C14 C15 C10 120.8(3) . .
C14 C15 H15 119.6 . .
N22 N21 C28 111.4(2) . .
N22 N21 C29 120.46(19) . .
C28 N21 C29 127.9(2) . .
C22 N22 N21 106.6(2) . .
O21 C21 C22 118.8(2) . .
O22 C21 O21 125.9(2) . .
O22 C21 C22 115.2(2) . .
N22 C22 C21 121.2(2) . .
N22 C22 C23 111.1(2) . .
C23 C22 C21 127.7(2) . .
C24 C23 C22 136.1(2) . .
C28 C23 C22 104.3(2) . .
C28 C23 C24 119.6(2) . .
C23 C24 H24 121.0 . .
C25 C24 C23 118.0(2) . .
C25 C24 H24 121.0 . .
C24 C25 H25 119.3 . .
C24 C25 C26 121.3(3) . .
C26 C25 H25 119.3 . .
C25 C26 H26 119.0 . .
C27 C26 C25 122.1(3) . .
C27 C26 H26 119.0 . .
C26 C27 H27 121.7 . .
C26 C27 C28 116.5(2) . .
C28 C27 H27 121.7 . .
N21 C28 C23 106.7(2) . .
N21 C28 C27 130.8(2) . .
C27 C28 C23 122.5(2) . .
N21 C29 H29A 108.9 . .
N21 C29 H29B 108.9 . .
N21 C29 C30 113.38(19) . .
H29A C29 H29B 107.7 . .
C30 C29 H29A 108.9 . .
C30 C29 H29B 108.9 . .
C31 C30 C29 123.3(2) . .
C31 C30 C35 117.3(2) . .
C35 C30 C29 119.4(2) . .
C30 C31 Cl21 120.9(2) . .
C30 C31 C32 122.2(2) . .
C32 C31 Cl21 116.8(2) . .
C31 C32 H32 121.0 . .
C33 C32 C31 118.1(2) . .
C33 C32 H32 121.0 . .
C32 C33 Cl22 118.4(2) . .
C32 C33 C34 121.9(2) . .
C34 C33 Cl22 119.7(2) . .
C33 C34 H34 120.9 . .
C33 C34 C35 118.2(2) . .
C35 C34 H34 120.9 . .
C30 C35 H35 118.9 . .
C34 C35 C30 122.2(2) . .
C34 C35 H35 118.9 . .
H61A N61 H61B 116(3) . .
C61 N61 H61A 108.7(19) . .
C61 N61 H61B 103(2) . .
C61 N61 C62 111.30(19) . .
C62 N61 H61A 106.4(18) . .
C62 N61 H61B 111(2) . .
N61 C61 H61C 109.6 . .
N61 C61 H61D 109.6 . .
N61 C61 C62 110.1(2) . 2_577
H61C C61 H61D 108.1 . .
C62 C61 H61C 109.6 2_577 .
C62 C61 H61D 109.6 2_577 .
N61 C62 C61 110.0(2) . 2_577
N61 C62 H62A 109.7 . .
N61 C62 H62B 109.7 . .
C61 C62 H62A 109.7 2_577 .
C61 C62 H62B 109.7 2_577 .
H62A C62 H62B 108.2 . .
H51A N51 H51B 114(3) . .
C51 N51 H51A 106(2) . .
C51 N51 H51B 107(2) . .
C51 N51 C52 110.87(19) . .
C52 N51 H51A 112(2) . .
C52 N51 H51B 107(2) . .
N51 C51 H51C 109.5 . .
N51 C51 H51D 109.5 . .
N51 C51 C52 110.7(2) . 2_677
H51C C51 H51D 108.1 . .
C52 C51 H51C 109.5 2_677 .
C52 C51 H51D 109.5 2_677 .
N51 C52 C51 110.0(2) . 2_677
N51 C52 H52A 109.7 . .
N51 C52 H52B 109.7 . .
C51 C52 H52A 109.7 2_677 .
C51 C52 H52B 109.7 2_677 .
H52A C52 H52B 108.2 . .

loop_
_geom_bond_atom_site_label_1
_geom_bond_atom_site_label_2
_geom_bond_distance
_geom_bond_site_symmetry_2
Cl1 C11 1.739(3) .
Cl2 C13 1.743(3) .
O1 C1 1.260(3) .
O2 C1 1.260(3) .
N1 N2 1.361(3) .
N1 C8 1.366(3) .
N1 C9 1.447(3) .
N2 C2 1.329(3) .
C1 C2 1.496(3) .
C2 C3 1.425(4) .
C3 C4 1.415(4) .
C3 C8 1.397(4) .
C4 H4 0.9500 .
C4 C5 1.373(4) .
C5 H5 0.9500 .
C5 C6 1.408(4) .
C6 H6 0.9500 .
C6 C7 1.379(4) .
C7 H7 0.9500 .
C7 C8 1.405(4) .
C9 H9A 0.9900 .
C9 H9B 0.9900 .
C9 C10 1.511(4) .
C10 C11 1.382(4) .
C10 C15 1.398(4) .
C11 C12 1.382(4) .
C12 H12 0.9500 .
C12 C13 1.379(5) .
C13 C14 1.358(5) .
C14 H14 0.9500 .
C14 C15 1.388(5) .
C15 H15 0.9500 .
Cl21 C31 1.753(3) .
Cl22 C33 1.742(3) .
O21 C21 1.263(3) .
O22 C21 1.251(3) .
N21 N22 1.354(3) .
N21 C28 1.378(3) .
N21 C29 1.459(3) .
N22 C22 1.328(3) .
C21 C22 1.502(3) .
C22 C23 1.430(3) .
C23 C24 1.415(4) .
C23 C28 1.401(4) .
C24 H24 0.9500 .
C24 C25 1.373(4) .
C25 H25 0.9500 .
C25 C26 1.408(4) .
C26 H26 0.9500 .
C26 C27 1.378(4) .
C27 H27 0.9500 .
C27 C28 1.400(4) .
C29 H29A 0.9900 .
C29 H29B 0.9900 .
C29 C30 1.516(3) .
C30 C31 1.390(3) .
C30 C35 1.394(4) .
C31 C32 1.397(4) .
C32 H32 0.9500 .
C32 C33 1.381(4) .
C33 C34 1.388(4) .
C34 H34 0.9500 .
C34 C35 1.388(4) .
C35 H35 0.9500 .
N61 H61A 0.95(3) .
N61 H61B 0.82(3) .
N61 C61 1.485(3) .
N61 C62 1.487(3) .
C61 H61C 0.9900 .
C61 H61D 0.9900 .
C61 C62 1.512(3) 2_577
C62 C61 1.512(3) 2_577
C62 H62A 0.9900 .
C62 H62B 0.9900 .
N51 H51A 0.88(3) .
N51 H51B 0.81(3) .
N51 C51 1.485(3) .
N51 C52 1.487(3) .
C51 H51C 0.9900 .
C51 H51D 0.9900 .
C51 C52 1.518(3) 2_677
C52 C51 1.518(3) 2_677
C52 H52A 0.9900 .
C52 H52B 0.9900 .

loop_
_geom_hbond_atom_site_label_D
_geom_hbond_atom_site_label_H
_geom_hbond_atom_site_label_A
_geom_hbond_distance_DH
_geom_hbond_distance_HA
_geom_hbond_distance_DA
_geom_hbond_angle_DHA
_geom_hbond_site_symmetry_A
C7 H7 Cl2 0.95 2.83 3.494(3) 127.7 2_666
C14 H14 Cl21 0.95 2.77 3.655(4) 155.7 1_655
C27 H27 Cl21 0.95 2.77 3.665(3) 156.5 .
C29 H29B Cl21 0.99 2.58 3.131(3) 115.0 .
N61 H61A O21 0.95(3) 1.74(3) 2.688(3) 173(3) .
N61 H61B O1 0.82(3) 2.44(3) 3.000(3) 126(3) 1_455
N61 H61B O2 0.82(3) 1.95(3) 2.755(3) 164(3) 1_455
C62 H62B O1 0.99 2.43 3.033(3) 119.1 1_455
N51 H51A O22 0.88(3) 1.83(3) 2.692(3) 166(3) .
N51 H51B O1 0.81(3) 1.86(3) 2.643(3) 161(3) .
N51 H51B N2 0.81(3) 2.62(3) 3.111(3) 121(3) .
C52 H52A O21 0.99 2.41 3.361(3) 161.1 2_677

loop_
_geom_torsion_atom_site_label_1
_geom_torsion_atom_site_label_2
_geom_torsion_atom_site_label_3
_geom_torsion_atom_site_label_4
_geom_torsion
_geom_torsion_site_symmetry_4
Cl1 C11 C12 C13 -179.7(2) .
Cl2 C13 C14 C15 179.4(3) .
O1 C1 C2 N2 -11.8(4) .
O1 C1 C2 C3 171.9(3) .
O2 C1 C2 N2 167.1(2) .
O2 C1 C2 C3 -9.2(4) .
N1 N2 C2 C1 -176.8(2) .
N1 N2 C2 C3 0.1(3) .
N1 C9 C10 C11 -150.4(2) .
N1 C9 C10 C15 31.4(4) .
N2 N1 C8 C3 -1.5(3) .
N2 N1 C8 C7 178.6(3) .
N2 N1 C9 C10 -99.4(3) .
N2 C2 C3 C4 178.9(3) .
N2 C2 C3 C8 -1.0(3) .
C1 C2 C3 C4 -4.6(5) .
C1 C2 C3 C8 175.6(2) .
C2 C3 C4 C5 179.2(3) .
C2 C3 C8 N1 1.4(3) .
C2 C3 C8 C7 -178.7(2) .
C3 C4 C5 C6 -0.4(4) .
C4 C3 C8 N1 -178.5(2) .
C4 C3 C8 C7 1.5(4) .
C4 C5 C6 C7 1.4(4) .
C5 C6 C7 C8 -1.0(4) .
C6 C7 C8 N1 179.4(3) .
C6 C7 C8 C3 -0.5(4) .
C8 N1 N2 C2 0.8(3) .
C8 N1 C9 C10 72.8(3) .
C8 C3 C4 C5 -1.0(4) .
C9 N1 N2 C2 174.2(2) .
C9 N1 C8 C3 -174.2(2) .
C9 N1 C8 C7 5.9(5) .
C9 C10 C11 Cl1 0.9(4) .
C9 C10 C11 C12 -179.0(3) .
C9 C10 C15 C14 179.2(3) .
C10 C11 C12 C13 0.1(4) .
C11 C10 C15 C14 0.9(4) .
C11 C12 C13 Cl2 -179.3(2) .
C11 C12 C13 C14 0.3(4) .
C12 C13 C14 C15 -0.1(5) .
C13 C14 C15 C10 -0.5(5) .
C15 C10 C11 Cl1 179.1(2) .
C15 C10 C11 C12 -0.7(4) .
Cl21 C31 C32 C33 179.7(2) .
Cl22 C33 C34 C35 177.38(19) .
O21 C21 C22 N22 4.0(4) .
O21 C21 C22 C23 -174.6(2) .
O22 C21 C22 N22 -175.1(2) .
O22 C21 C22 C23 6.3(4) .
N21 N22 C22 C21 -179.9(2) .
N21 N22 C22 C23 -1.2(3) .
N21 C29 C30 C31 115.0(3) .
N21 C29 C30 C35 -66.6(3) .
N22 N21 C28 C23 -0.3(3) .
N22 N21 C28 C27 177.6(2) .
N22 N21 C29 C30 113.1(2) .
N22 C22 C23 C24 -175.7(3) .
N22 C22 C23 C28 1.0(3) .
C21 C22 C23 C24 2.9(5) .
C21 C22 C23 C28 179.6(2) .
C22 C23 C24 C25 176.5(3) .
C22 C23 C28 N21 -0.4(3) .
C22 C23 C28 C27 -178.5(2) .
C23 C24 C25 C26 0.6(4) .
C24 C23 C28 N21 177.0(2) .
C24 C23 C28 C27 -1.2(4) .
C24 C25 C26 C27 -0.4(4) .
C25 C26 C27 C28 -0.6(4) .
C26 C27 C28 N21 -176.3(3) .
C26 C27 C28 C23 1.3(4) .
C28 N21 N22 C22 0.9(3) .
C28 N21 C29 C30 -72.5(3) .
C28 C23 C24 C25 0.2(4) .
C29 N21 N22 C22 176.1(2) .
C29 N21 C28 C23 -175.1(2) .
C29 N21 C28 C27 2.9(4) .
C29 C30 C31 Cl21 -1.7(3) .
C29 C30 C31 C32 177.2(2) .
C29 C30 C35 C34 -177.9(2) .
C30 C31 C32 C33 0.7(4) .
C31 C30 C35 C34 0.6(4) .
C31 C32 C33 Cl22 -178.0(2) .
C31 C32 C33 C34 0.5(4) .
C32 C33 C34 C35 -1.0(4) .
C33 C34 C35 C30 0.5(4) .
C35 C30 C31 Cl21 179.81(19) .
C35 C30 C31 C32 -1.2(4) .
C61 N61 C62 C61 -57.6(3) 2_577
C62 N61 C61 C62 57.7(3) 2_577
C51 N51 C52 C51 57.3(3) 2_677
C52 N51 C51 C52 -57.6(3) 2_677

loop_
_twin_individual_id
_twin_individual_mass_fraction_refined
1 0.4751(10)
2 0.5249(10)
